data_7718692
loop_
_publ_author_name
'Wang, Xinchao'
'Liao, Qian'

_publ_section_title
;
 Synthesis of planar macrocyclic tetradentate phosphine-Mo complexes.
;
_journal_issue 22
_journal_name_full 'Dalton transactions (Cambridge, England : 2003)'
_journal_page_first 8769
_journal_page_last 8772
_journal_paper_doi 10.1039/d5dt00984g
_journal_volume 54
_journal_year 2025
_chemical_formula_moiety 'C23 H43 Mo O3 P4, F6 P'
_chemical_formula_sum 'C23 H43 F6 Mo O3 P5'
_chemical_formula_weight 732.36
_space_group_crystal_system monoclinic
_space_group_IT_number 5
_space_group_name_Hall 'C 2y'
_space_group_name_H-M_alt 'C 1 2 1'
_atom_sites_solution_hydrogens geom
_audit_creation_method SHELXL-2014/7
_audit_update_record
;
2025-03-24 deposited with the CCDC.	2025-05-14 downloaded from the CCDC.
;
_cell_angle_alpha 90
_cell_angle_beta 107.8221(11)
_cell_angle_gamma 90
_cell_formula_units_Z 4
_cell_length_a 19.4237(7)
_cell_length_b 9.6183(4)
_cell_length_c 16.5169(6)
_cell_measurement_reflns_used 9646
_cell_measurement_temperature 170(2)
_cell_measurement_theta_max 63.39
_cell_measurement_theta_min 4.13
_cell_volume 2937.66(19)
_computing_cell_refinement 'Bruker SAINT'
_computing_data_collection 'Bruker APEX2'
_computing_data_reduction 'Bruker SAINT'
_computing_molecular_graphics 'Bruker SHELXTL'
_computing_publication_material 'Bruker SHELXTL'
_computing_structure_refinement 'SHELXL-2014/7 (Sheldrick, 2014)'
_computing_structure_solution 'SHELXS-97 (Sheldrick 2008)'
_diffrn_ambient_temperature 170(2)
_diffrn_measured_fraction_theta_full 0.978
_diffrn_measured_fraction_theta_max 0.982
_diffrn_measurement_device_type 'Bruker APEX-II CCD'
_diffrn_measurement_method '\f and \w scans'
_diffrn_radiation_type GaK\a
_diffrn_radiation_wavelength 1.34139
_diffrn_reflns_av_R_equivalents 0.0467
_diffrn_reflns_av_unetI/netI 0.0486
_diffrn_reflns_Laue_measured_fraction_full 0.978
_diffrn_reflns_Laue_measured_fraction_max 0.982
_diffrn_reflns_limit_h_max 25
_diffrn_reflns_limit_h_min -25
_diffrn_reflns_limit_k_max 12
_diffrn_reflns_limit_k_min -12
_diffrn_reflns_limit_l_max 21
_diffrn_reflns_limit_l_min -21
_diffrn_reflns_number 26021
_diffrn_reflns_point_group_measured_fraction_full 0.983
_diffrn_reflns_point_group_measured_fraction_max 0.985
_diffrn_reflns_theta_full 53.594
_diffrn_reflns_theta_max 63.438
_diffrn_reflns_theta_min 2.445
_exptl_absorpt_coefficient_mu 4.532
_exptl_absorpt_correction_T_max 0.7523
_exptl_absorpt_correction_T_min 0.5326
_exptl_absorpt_correction_type multi-scan
_exptl_absorpt_process_details 'SADABS; Bruker, 2000'
_exptl_crystal_colour yellow
_exptl_crystal_density_diffrn 1.656
_exptl_crystal_description block
_exptl_crystal_F_000 1504
_exptl_crystal_recrystallization_method 'Vapour deposition'
_exptl_crystal_size_max 0.306
_exptl_crystal_size_mid 0.059
_exptl_crystal_size_min 0.057
_refine_diff_density_max 1.044
_refine_diff_density_min -0.884
_refine_diff_density_rms 0.094
_refine_ls_abs_structure_details
; 
 Refined as an inversion twin. 
;
_refine_ls_abs_structure_Flack 0.48(2)
_refine_ls_extinction_method none
_refine_ls_goodness_of_fit_ref 1.060
_refine_ls_hydrogen_treatment constr
_refine_ls_matrix_type full
_refine_ls_number_parameters 474
_refine_ls_number_reflns 6980
_refine_ls_number_restraints 434
_refine_ls_restrained_S_all 1.111
_refine_ls_R_factor_all 0.0421
_refine_ls_R_factor_gt 0.0419
_refine_ls_shift/su_max 0.001
_refine_ls_shift/su_mean 0.000
_refine_ls_structure_factor_coef Fsqd
_refine_ls_weighting_details 'w=1/[\s^2^(Fo^2^)+(0.0260P)^2^+12.7117P] where P=(Fo^2^+2Fc^2^)/3'
_refine_ls_weighting_scheme calc
_refine_ls_wR_factor_gt 0.1085
_refine_ls_wR_factor_ref 0.1087
_reflns_Friedel_coverage 0.897
_reflns_Friedel_fraction_full 0.988
_reflns_Friedel_fraction_max 0.989
_reflns_number_gt 6939
_reflns_number_total 6980
_reflns_threshold_expression 'I > 2\s(I)'
_cod_data_source_file d5dt00984g2.cif
_cod_data_source_block '[(PPCprPPOxt)Mo(O)(OMe)][PF6]'
_cod_depositor_comments 'Adding full bibliography for 7718689--7718693.cif.'
_cod_original_sg_symbol_H-M 'C 2'
_cod_database_code 7718692
_shelx_shelxl_version_number 2014/7
_shelx_space_group_comment
; 
The symmetry employed for this shelxl refinement is uniquely defined 
by the following loop, which should always be used as a source of 
symmetry information in preference to the above space-group names. 
They are only intended as comments. 
;
_shelx_estimated_absorpt_t_min 0.338
_shelx_estimated_absorpt_t_max 0.782

loop_
_space_group_symop_operation_xyz
'x, y, z'
'-x, y, -z'
'x+1/2, y+1/2, z'
'-x+1/2, y+1/2, -z'

loop_
_atom_site_label
_atom_site_type_symbol
_atom_site_fract_x
_atom_site_fract_y
_atom_site_fract_z
_atom_site_U_iso_or_equiv
_atom_site_adp_type
_atom_site_occupancy
_atom_site_site_symmetry_order
_atom_site_calc_flag
_atom_site_refinement_flags_posn
_atom_site_refinement_flags_adp
_atom_site_refinement_flags_occupancy
_atom_site_disorder_assembly
_atom_site_disorder_group
Mo1 Mo 0.75151(2) 0.3751(2) 0.75553(3) 0.02475(12) Uani 1 1 d . . . . .
P2 P 0.82815(7) 0.2076(3) 0.85205(8) 0.0254(3) Uani 1 1 d . . . . .
P3 P 0.64262(8) 0.3461(3) 0.79614(8) 0.0255(4) Uani 1 1 d D . . . .
P4 P 0.67221(8) 0.5304(3) 0.65283(8) 0.0252(3) Uani 1 1 d D . . . .
P5 P 1.0000 0.8343(2) 1.0000 0.0332(5) Uani 1 2 d DS TU P . .
F1 F 0.9181(3) 0.7846(6) 0.9722(4) 0.076(3) Uani 0.5 1 d D U P A -1
F2 F 1.0811(3) 0.8841(7) 1.0210(6) 0.062(2) Uani 0.5 1 d D U P A -1
F3 F 0.9753(4) 0.9877(5) 1.0084(5) 0.087(3) Uani 0.5 1 d D U P A -1
F5 F 0.9927(4) 0.8619(7) 0.9024(3) 0.059(3) Uani 0.5 1 d D U P A -1
F4 F 1.0244(4) 0.6796(5) 0.9900(4) 0.074(3) Uani 0.5 1 d D U P A -1
F6 F 1.0064(4) 0.8050(7) 1.0958(3) 0.058(3) Uani 0.5 1 d D U P A -1
P6 P 0.5000 0.8912(3) 0.5000 0.0307(4) Uani 1 2 d DS TU P . .
F7 F 0.4945(8) 1.0521(6) 0.5163(6) 0.068(4) Uani 0.5 1 d D U P B -1
F8 F 0.5047(8) 0.7305(6) 0.4823(7) 0.075(3) Uani 0.5 1 d D U P B -1
F9 F 0.5851(3) 0.9032(16) 0.5238(8) 0.051(3) Uani 0.5 1 d D U P B -1
F10 F 0.4145(3) 0.8789(15) 0.4755(5) 0.049(3) Uani 0.5 1 d D U P B -1
F11 F 0.4928(5) 0.9203(13) 0.4032(4) 0.051(3) Uani 0.5 1 d D U P B -1
F12 F 0.5064(5) 0.8595(9) 0.5959(3) 0.070(3) Uani 0.5 1 d D U P B -1
P1 P 0.85792(7) 0.3906(3) 0.70659(8) 0.0258(3) Uani 1 1 d . . . . .
C7 C 0.7870(3) 0.1292(7) 0.9278(4) 0.0333(13) Uani 1 1 d . . . . .
H7A H 0.8113 0.0390 0.9465 0.040 Uiso 1 1 calc R U . . .
H7B H 0.7982 0.1900 0.9786 0.040 Uiso 1 1 calc R U . . .
C8 C 0.7047(4) 0.1030(7) 0.8977(4) 0.0376(13) Uani 1 1 d D U . . .
C9 C 0.6533(4) 0.2278(9) 0.8869(4) 0.0348(14) Uani 1 1 d . . . . .
H9A H 0.6697 0.2841 0.9395 0.042 Uiso 1 1 calc R U . . .
H9B H 0.6048 0.1913 0.8833 0.042 Uiso 1 1 calc R U . . .
C10 C 0.6824(8) 0.0034(13) 0.9594(7) 0.050(3) Uani 0.628(13) 1 d D U P C 1
H10A H 0.7238 -0.0290 1.0074 0.060 Uiso 0.628(13) 1 calc R U P C 1
H10B H 0.6436 0.0411 0.9804 0.060 Uiso 0.628(13) 1 calc R U P C 1
C11 C 0.681(3) -0.015(3) 0.8339(13) 0.054(4) Uani 0.628(13) 1 d D U P C 1
H11A H 0.6405 0.0111 0.7827 0.065 Uiso 0.628(13) 1 calc R U P C 1
H11B H 0.7208 -0.0576 0.8175 0.065 Uiso 0.628(13) 1 calc R U P C 1
O2 O 0.6574(7) -0.0982(12) 0.8932(6) 0.077(3) Uani 0.628(13) 1 d D U P C 1
C21 C 0.8267(8) 0.7728(12) 0.5939(9) 0.049(2) Uani 0.628(13) 1 d D U P C 1
H21A H 0.8757 0.7726 0.5871 0.058 Uiso 0.628(13) 1 calc R U P C 1
H21B H 0.7926 0.8402 0.5573 0.058 Uiso 0.628(13) 1 calc R U P C 1
C22 C 0.821(2) 0.7454(18) 0.6815(8) 0.047(3) Uani 0.628(13) 1 d D U P C 1
H22A H 0.7830 0.7961 0.6984 0.056 Uiso 0.628(13) 1 calc R U P C 1
H22B H 0.8661 0.7284 0.7282 0.056 Uiso 0.628(13) 1 calc R U P C 1
C10' C 0.8140(16) 0.7497(19) 0.5571(10) 0.062(5) Uani 0.372(13) 1 d D U P C 2
H10C H 0.8553 0.7268 0.5363 0.075 Uiso 0.372(13) 1 calc R U P C 2
H10D H 0.7717 0.7799 0.5097 0.075 Uiso 0.372(13) 1 calc R U P C 2
C11' C 0.825(4) 0.737(3) 0.6858(13) 0.062(5) Uani 0.372(13) 1 d D U P C 2
H11C H 0.7902 0.7602 0.7161 0.074 Uiso 0.372(13) 1 calc R U P C 2
H11D H 0.8723 0.7085 0.7264 0.074 Uiso 0.372(13) 1 calc R U P C 2
O2' O 0.8324(13) 0.8437(14) 0.6278(12) 0.080(5) Uani 0.372(13) 1 d D U P C 2
C21' C 0.6835(13) -0.0380(16) 0.9245(14) 0.046(3) Uani 0.372(13) 1 d D U P C 2
H21C H 0.7228 -0.0999 0.9576 0.055 Uiso 0.372(13) 1 calc R U P C 2
H21D H 0.6382 -0.0438 0.9400 0.055 Uiso 0.372(13) 1 calc R U P C 2
C22' C 0.677(4) -0.012(4) 0.8323(18) 0.042(3) Uani 0.372(13) 1 d D U P C 2
H22C H 0.6281 -0.0023 0.7916 0.050 Uiso 0.372(13) 1 calc R U P C 2
H22D H 0.7127 -0.0585 0.8091 0.050 Uiso 0.372(13) 1 calc R U P C 2
C1 C 0.8798(4) 0.2196(8) 0.6718(4) 0.0387(14) Uani 1 1 d . . . . .
H1A H 0.8375 0.1866 0.6254 0.046 Uiso 1 1 calc R U . . .
H1B H 0.9202 0.2314 0.6476 0.046 Uiso 1 1 calc R U . . .
C3 C 0.8523(4) 0.0669(7) 0.7926(4) 0.0371(13) Uani 1 1 d . . . . .
H3A H 0.8769 -0.0064 0.8333 0.044 Uiso 1 1 calc R U . . .
H3B H 0.8072 0.0262 0.7544 0.044 Uiso 1 1 calc R U . . .
C2 C 0.9008(4) 0.1064(8) 0.7395(6) 0.0482(18) Uani 1 1 d . . . . .
H2A H 0.9091 0.0206 0.7107 0.058 Uiso 1 1 calc R U . . .
H2B H 0.9481 0.1334 0.7798 0.058 Uiso 1 1 calc R U . . .
C6 C 0.9139(4) 0.2848(10) 0.9152(4) 0.0430(16) Uani 1 1 d . . . . .
H6A H 0.9093 0.3087 0.9716 0.052 Uiso 1 1 calc R U . . .
H6B H 0.9515 0.2121 0.9245 0.052 Uiso 1 1 calc R U . . .
C4 C 0.9398(4) 0.4389(10) 0.7936(5) 0.0442(16) Uani 1 1 d . . . . .
H4A H 0.9811 0.3887 0.7840 0.053 Uiso 1 1 calc R U . . .
H4B H 0.9483 0.5394 0.7878 0.053 Uiso 1 1 calc R U . . .
C5 C 0.9419(5) 0.4140(8) 0.8812(5) 0.059(2) Uani 1 1 d . . . . .
H5A H 0.9165 0.4939 0.8971 0.071 Uiso 1 1 calc R U . . .
H5B H 0.9933 0.4230 0.9155 0.071 Uiso 1 1 calc R U . . .
C12 C 0.5652(3) 0.2847(10) 0.7087(4) 0.0418(16) Uani 1 1 d . . . . .
H12A H 0.5778 0.1932 0.6897 0.050 Uiso 1 1 calc R U . . .
H12B H 0.5240 0.2701 0.7311 0.050 Uiso 1 1 calc R U . . .
C13 C 0.5399(3) 0.3818(11) 0.6298(4) 0.0463(14) Uani 1 1 d . . . . .
H13A H 0.5029 0.3296 0.5856 0.056 Uiso 1 1 calc R U . . .
H13B H 0.5145 0.4608 0.6465 0.056 Uiso 1 1 calc R U . . .
C14 C 0.5902(3) 0.4429(9) 0.5870(4) 0.0399(15) Uani 1 1 d . . . . .
H14A H 0.5625 0.5108 0.5443 0.048 Uiso 1 1 calc R U . . .
H14B H 0.6054 0.3674 0.5555 0.048 Uiso 1 1 calc R U . . .
C20 C 0.8476(4) 0.5091(8) 0.6161(4) 0.0353(14) Uani 1 1 d . . . . .
H20A H 0.8959 0.5452 0.6185 0.042 Uiso 1 1 calc R U . . .
H20B H 0.8291 0.4552 0.5627 0.042 Uiso 1 1 calc R U . . .
C18 C 0.7142(4) 0.6099(8) 0.5770(4) 0.0347(14) Uani 1 1 d . . . . .
H18A H 0.7046 0.5490 0.5265 0.042 Uiso 1 1 calc R U . . .
H18B H 0.6903 0.7002 0.5579 0.042 Uiso 1 1 calc R U . . .
C19 C 0.7963(4) 0.6344(7) 0.6125(4) 0.0405(14) Uani 1 1 d D U . . .
C23 C 0.6903(4) 0.1152(8) 0.6225(5) 0.0484(17) Uani 1 1 d . . . . .
H23A H 0.6464 0.1452 0.5786 0.073 Uiso 1 1 calc R U . . .
H23B H 0.6785 0.0394 0.6557 0.073 Uiso 1 1 calc R U . . .
H23C H 0.7259 0.0825 0.5956 0.073 Uiso 1 1 calc R U . . .
O1 O 0.7814(2) 0.5113(5) 0.8295(2) 0.0277(8) Uani 1 1 d . . . . .
C15 C 0.6197(5) 0.5203(10) 0.8302(6) 0.0285(14) Uani 0.656(11) 1 d D U P D 1
H15A H 0.5805 0.5080 0.8563 0.034 Uiso 0.656(11) 1 calc R U P D 1
H15B H 0.6626 0.5556 0.8751 0.034 Uiso 0.656(11) 1 calc R U P D 1
C16 C 0.5957(4) 0.6328(11) 0.7604(5) 0.0288(13) Uani 0.656(11) 1 d D U P D 1
H16A H 0.5831 0.7171 0.7873 0.035 Uiso 0.656(11) 1 calc R U P D 1
H16B H 0.5505 0.5997 0.7183 0.035 Uiso 0.656(11) 1 calc R U P D 1
C17 C 0.6480(5) 0.6777(10) 0.7106(6) 0.0283(13) Uani 0.656(11) 1 d D U P D 1
H17A H 0.6925 0.7169 0.7508 0.034 Uiso 0.656(11) 1 calc R U P D 1
H17B H 0.6248 0.7515 0.6695 0.034 Uiso 0.656(11) 1 calc R U P D 1
C15' C 0.5992(9) 0.5016(14) 0.8245(13) 0.0290(15) Uani 0.344(11) 1 d D U P D 2
H15C H 0.5467 0.4992 0.7943 0.035 Uiso 0.344(11) 1 calc R U P D 2
H15D H 0.6060 0.5014 0.8864 0.035 Uiso 0.344(11) 1 calc R U P D 2
C16' C 0.6323(9) 0.6363(16) 0.8003(9) 0.0289(13) Uani 0.344(11) 1 d D U P D 2
H16C H 0.6842 0.6386 0.8333 0.035 Uiso 0.344(11) 1 calc R U P D 2
H16D H 0.6090 0.7167 0.8187 0.035 Uiso 0.344(11) 1 calc R U P D 2
C17' C 0.6257(10) 0.6568(18) 0.7049(10) 0.0291(15) Uani 0.344(11) 1 d D U P D 2
H17C H 0.6442 0.7508 0.6986 0.035 Uiso 0.344(11) 1 calc R U P D 2
H17D H 0.5736 0.6561 0.6724 0.035 Uiso 0.344(11) 1 calc R U P D 2
O3 O 0.7189(2) 0.2254(5) 0.6756(2) 0.0285(9) Uani 1 1 d . . . . .

loop_
_atom_site_aniso_label
_atom_site_aniso_U_11
_atom_site_aniso_U_22
_atom_site_aniso_U_33
_atom_site_aniso_U_23
_atom_site_aniso_U_13
_atom_site_aniso_U_12
Mo1 0.01525(16) 0.02771(18) 0.03056(19) 0.00830(19) 0.00594(12) 0.00488(13)
P2 0.0211(6) 0.0255(7) 0.0240(6) -0.0026(5) -0.0013(5) 0.0051(6)
P3 0.0201(6) 0.0308(10) 0.0259(6) -0.0029(5) 0.0077(4) 0.0014(5)
P4 0.0256(7) 0.0250(7) 0.0221(6) 0.0005(5) 0.0033(5) 0.0062(6)
P5 0.0280(10) 0.0341(11) 0.0428(11) 0.000 0.0186(8) 0.000
F1 0.035(4) 0.131(8) 0.067(5) 0.005(7) 0.020(4) -0.020(4)
F2 0.044(4) 0.090(6) 0.058(4) -0.016(7) 0.022(3) -0.029(5)
F3 0.111(8) 0.055(4) 0.106(7) 0.012(5) 0.052(7) 0.033(5)
F5 0.048(5) 0.084(7) 0.050(3) 0.022(5) 0.020(3) 0.015(5)
F4 0.096(7) 0.037(4) 0.090(6) 0.002(4) 0.029(6) 0.014(4)
F6 0.047(5) 0.080(7) 0.049(4) 0.020(4) 0.019(4) 0.010(5)
P6 0.0247(8) 0.0352(11) 0.0336(8) 0.000 0.0110(6) 0.000
F7 0.076(6) 0.040(3) 0.065(8) -0.018(4) -0.012(6) 0.003(5)
F8 0.075(6) 0.035(3) 0.119(9) -0.005(4) 0.034(7) -0.004(5)
F9 0.029(3) 0.060(7) 0.060(7) 0.011(5) 0.009(4) -0.009(4)
F10 0.030(3) 0.069(7) 0.050(6) -0.007(7) 0.016(4) -0.010(4)
F11 0.045(5) 0.072(6) 0.037(3) 0.005(4) 0.014(4) -0.013(5)
F12 0.052(6) 0.116(9) 0.045(4) 0.037(5) 0.018(4) 0.015(7)
P1 0.0197(5) 0.0292(8) 0.0295(5) -0.0056(7) 0.0091(4) 0.0002(7)
C7 0.035(3) 0.032(3) 0.028(3) 0.006(2) 0.004(2) 0.005(3)
C8 0.044(3) 0.032(3) 0.039(3) 0.000(2) 0.015(2) -0.001(3)
C9 0.036(3) 0.042(4) 0.029(3) 0.004(3) 0.014(2) -0.002(3)
C10 0.067(6) 0.037(5) 0.050(5) 0.001(4) 0.022(5) -0.011(5)
C11 0.062(8) 0.038(6) 0.056(6) -0.005(5) 0.009(6) -0.015(6)
O2 0.107(7) 0.057(6) 0.062(5) -0.003(4) 0.018(5) -0.041(5)
C21 0.055(5) 0.029(4) 0.059(5) 0.002(4) 0.013(4) -0.011(4)
C22 0.050(5) 0.030(4) 0.059(4) -0.004(4) 0.015(4) -0.007(4)
C10' 0.073(9) 0.036(8) 0.069(8) -0.010(7) 0.009(8) -0.026(8)
C11' 0.074(11) 0.035(8) 0.076(8) -0.017(7) 0.022(9) -0.009(9)
O2' 0.100(10) 0.043(7) 0.091(9) -0.016(7) 0.023(8) -0.026(7)
C21' 0.052(6) 0.035(5) 0.049(5) 0.000(5) 0.012(5) -0.009(5)
C22' 0.045(6) 0.031(6) 0.047(5) -0.002(5) 0.012(5) -0.002(5)
C1 0.041(3) 0.041(4) 0.039(3) -0.009(3) 0.019(3) 0.008(3)
C3 0.047(3) 0.022(3) 0.037(3) -0.001(2) 0.006(3) 0.009(3)
C2 0.042(4) 0.031(3) 0.076(5) -0.007(3) 0.026(4) 0.011(3)
C6 0.032(3) 0.058(4) 0.032(3) -0.007(3) -0.002(2) -0.011(3)
C4 0.024(3) 0.052(4) 0.052(4) -0.009(3) 0.006(3) -0.011(3)
C5 0.056(5) 0.039(4) 0.053(4) -0.005(3) -0.025(4) -0.015(3)
C12 0.024(3) 0.062(5) 0.039(3) -0.003(3) 0.008(2) -0.015(3)
C13 0.032(3) 0.049(4) 0.050(3) -0.006(4) -0.001(2) -0.007(4)
C14 0.027(3) 0.055(4) 0.028(3) -0.004(3) -0.006(2) 0.000(3)
C20 0.037(3) 0.037(3) 0.038(3) -0.001(3) 0.020(3) -0.004(3)
C18 0.046(4) 0.030(3) 0.027(3) 0.005(2) 0.010(2) 0.006(3)
C19 0.049(3) 0.028(3) 0.047(3) 0.004(2) 0.018(3) -0.006(3)
C23 0.044(4) 0.044(4) 0.050(4) -0.016(3) 0.003(3) 0.002(3)
O1 0.026(2) 0.026(2) 0.0285(18) -0.0059(15) 0.0036(15) 0.0049(17)
C15 0.019(3) 0.035(3) 0.034(2) -0.005(2) 0.011(2) 0.005(3)
C16 0.020(3) 0.034(3) 0.034(2) -0.005(2) 0.010(2) 0.005(2)
C17 0.020(3) 0.032(3) 0.033(2) -0.004(2) 0.009(2) 0.005(3)
C15' 0.019(3) 0.035(3) 0.034(3) -0.005(2) 0.010(3) 0.006(3)
C16' 0.020(3) 0.034(3) 0.034(2) -0.005(2) 0.009(2) 0.006(3)
C17' 0.021(3) 0.033(3) 0.034(2) -0.004(2) 0.008(3) 0.006(3)
O3 0.0224(19) 0.033(2) 0.0261(17) -0.0066(17) 0.0014(15) -0.0009(18)

loop_
_atom_type_symbol
_atom_type_description
_atom_type_scat_dispersion_real
_atom_type_scat_dispersion_imag
_atom_type_scat_source
C C 0.0137 0.0067 'International Tables Vol C Tables 4.2.6.8 and 6.1.1.4'
H H 0.0000 0.0000 'International Tables Vol C Tables 4.2.6.8 and 6.1.1.4'
O O 0.0389 0.0241 'International Tables Vol C Tables 4.2.6.8 and 6.1.1.4'
F F 0.0583 0.0400 'International Tables Vol C Tables 4.2.6.8 and 6.1.1.4'
P P 0.2543 0.3332 'International Tables Vol C Tables 4.2.6.8 and 6.1.1.4'
Mo Mo -0.2130 2.1496 'International Tables Vol C Tables 4.2.6.8 and 6.1.1.4'

loop_
_geom_angle_atom_site_label_1
_geom_angle_atom_site_label_2
_geom_angle_atom_site_label_3
_geom_angle
_geom_angle_site_symmetry_1
_geom_angle_site_symmetry_3
_geom_angle_publ_flag
O1 Mo1 O3 179.5(2) . . ?
O1 Mo1 P3 91.36(14) . . ?
O3 Mo1 P3 88.36(13) . . ?
O1 Mo1 P4 91.77(14) . . ?
O3 Mo1 P4 88.62(13) . . ?
P3 Mo1 P4 80.97(5) . . ?
O1 Mo1 P2 91.87(14) . . ?
O3 Mo1 P2 87.74(14) . . ?
P3 Mo1 P2 98.83(5) . . ?
P4 Mo1 P2 176.36(7) . . ?
O1 Mo1 P1 92.96(14) . . ?
O3 Mo1 P1 87.32(13) . . ?
P3 Mo1 P1 175.67(7) . . ?
P4 Mo1 P1 98.73(6) . . ?
P2 Mo1 P1 81.20(6) . . ?
C3 P2 C6 105.7(4) . . ?
C3 P2 C7 107.5(3) . . ?
C6 P2 C7 106.7(3) . . ?
C3 P2 Mo1 110.3(2) . . ?
C6 P2 Mo1 111.9(3) . . ?
C7 P2 Mo1 114.3(2) . . ?
C12 P3 C9 107.6(3) . . ?
C12 P3 C15' 97.6(7) . . ?
C9 P3 C15' 103.9(6) . . ?
C12 P3 C15 108.2(4) . . ?
C9 P3 C15 106.7(4) . . ?
C12 P3 Mo1 113.2(2) . . ?
C9 P3 Mo1 114.0(2) . . ?
C15' P3 Mo1 118.8(5) . . ?
C15 P3 Mo1 106.8(3) . . ?
C14 P4 C17 110.2(4) . . ?
C14 P4 C18 105.7(3) . . ?
C17 P4 C18 105.4(4) . . ?
C14 P4 C17' 96.7(6) . . ?
C18 P4 C17' 114.5(6) . . ?
C14 P4 Mo1 112.5(3) . . ?
C17 P4 Mo1 108.6(3) . . ?
C18 P4 Mo1 114.2(2) . . ?
C17' P4 Mo1 111.8(6) . . ?
F3 P5 F6 90.70(17) . . ?
F3 P5 F2 90.41(17) . . ?
F6 P5 F2 93.8(5) . . ?
F3 P5 F4 179.1(2) . . ?
F6 P5 F4 90.13(16) . . ?
F2 P5 F4 89.85(16) . . ?
F3 P5 F1 90.12(16) . . ?
F6 P5 F1 90.0(2) . . ?
F2 P5 F1 176.1(4) . . ?
F4 P5 F1 89.57(17) . . ?
F3 P5 F5 89.86(16) . . ?
F6 P5 F5 179.1(3) . . ?
F2 P5 F5 86.9(5) . . ?
F4 P5 F5 89.31(17) . . ?
F1 P5 F5 89.2(2) . . ?
F12 P6 F7 90.4(3) . . ?
F12 P6 F8 90.3(3) . . ?
F7 P6 F8 179.2(5) . . ?
F12 P6 F9 90.5(7) . . ?
F7 P6 F9 90.3(3) . . ?
F8 P6 F9 90.1(3) . . ?
F12 P6 F11 178.9(6) . . ?
F7 P6 F11 90.5(6) . . ?
F8 P6 F11 88.8(6) . . ?
F9 P6 F11 90.1(6) . . ?
F12 P6 F10 89.8(4) . . ?
F7 P6 F10 89.8(3) . . ?
F8 P6 F10 89.7(3) . . ?
F9 P6 F10 179.7(7) . . ?
F11 P6 F10 89.6(4) . . ?
C1 P1 C20 106.2(3) . . ?
C1 P1 C4 104.0(4) . . ?
C20 P1 C4 109.3(4) . . ?
C1 P1 Mo1 110.5(2) . . ?
C20 P1 Mo1 114.4(2) . . ?
C4 P1 Mo1 111.8(2) . . ?
C8 C7 P2 118.0(4) . . ?
C8 C7 H7A 107.8 . . ?
P2 C7 H7A 107.8 . . ?
C8 C7 H7B 107.8 . . ?
P2 C7 H7B 107.8 . . ?
H7A C7 H7B 107.1 . . ?
C21' C8 C22' 59.4(10) . . ?
C21' C8 C9 120.4(11) . . ?
C11 C8 C9 117(2) . . ?
C22' C8 C9 114(3) . . ?
C21' C8 C7 113.4(11) . . ?
C11 C8 C7 114(2) . . ?
C22' C8 C7 117(3) . . ?
C9 C8 C7 118.8(5) . . ?
C11 C8 C10 84.6(10) . . ?
C9 C8 C10 104.9(7) . . ?
C7 C8 C10 111.0(7) . . ?
C8 C9 P3 118.9(4) . . ?
C8 C9 H9A 107.6 . . ?
P3 C9 H9A 107.6 . . ?
C8 C9 H9B 107.6 . . ?
P3 C9 H9B 107.6 . . ?
H9A C9 H9B 107.0 . . ?
O2 C10 C8 90.9(7) . . ?
O2 C10 H10A 113.5 . . ?
C8 C10 H10A 113.5 . . ?
O2 C10 H10B 113.5 . . ?
C8 C10 H10B 113.5 . . ?
H10A C10 H10B 110.8 . . ?
O2 C11 C8 92.1(8) . . ?
O2 C11 H11A 113.3 . . ?
C8 C11 H11A 113.3 . . ?
O2 C11 H11B 113.3 . . ?
C8 C11 H11B 113.3 . . ?
H11A C11 H11B 110.6 . . ?
C10 O2 C11 92.2(7) . . ?
C22 C21 C19 60.4(6) . . ?
C22 C21 H21A 117.7 . . ?
C19 C21 H21A 117.7 . . ?
C22 C21 H21B 117.7 . . ?
C19 C21 H21B 117.7 . . ?
H21A C21 H21B 114.8 . . ?
C21 C22 C19 60.3(6) . . ?
C21 C22 H22A 117.7 . . ?
C19 C22 H22A 117.7 . . ?
C21 C22 H22B 117.7 . . ?
C19 C22 H22B 117.7 . . ?
H22A C22 H22B 114.9 . . ?
O2' C10' C19 90.9(8) . . ?
O2' C10' H10C 113.5 . . ?
C19 C10' H10C 113.5 . . ?
O2' C10' H10D 113.5 . . ?
C19 C10' H10D 113.5 . . ?
H10C C10' H10D 110.8 . . ?
O2' C11' C19 91.2(9) . . ?
O2' C11' H11C 113.4 . . ?
C19 C11' H11C 113.4 . . ?
O2' C11' H11D 113.4 . . ?
C19 C11' H11D 113.4 . . ?
H11C C11' H11D 110.7 . . ?
C10' O2' C11' 92.4(8) . . ?
C22' C21' C8 60.4(6) . . ?
C22' C21' H21C 117.7 . . ?
C8 C21' H21C 117.7 . . ?
C22' C21' H21D 117.7 . . ?
C8 C21' H21D 117.7 . . ?
H21C C21' H21D 114.8 . . ?
C21' C22' C8 60.2(7) . . ?
C21' C22' H22C 117.8 . . ?
C8 C22' H22C 117.8 . . ?
C21' C22' H22D 117.8 . . ?
C8 C22' H22D 117.8 . . ?
H22C C22' H22D 114.9 . . ?
C2 C1 P1 116.5(5) . . ?
C2 C1 H1A 108.2 . . ?
P1 C1 H1A 108.2 . . ?
C2 C1 H1B 108.2 . . ?
P1 C1 H1B 108.2 . . ?
H1A C1 H1B 107.3 . . ?
C2 C3 P2 115.8(5) . . ?
C2 C3 H3A 108.3 . . ?
P2 C3 H3A 108.3 . . ?
C2 C3 H3B 108.3 . . ?
P2 C3 H3B 108.3 . . ?
H3A C3 H3B 107.4 . . ?
C3 C2 C1 121.9(6) . . ?
C3 C2 H2A 106.8 . . ?
C1 C2 H2A 106.8 . . ?
C3 C2 H2B 106.8 . . ?
C1 C2 H2B 106.8 . . ?
H2A C2 H2B 106.7 . . ?
C5 C6 P2 119.0(5) . . ?
C5 C6 H6A 107.6 . . ?
P2 C6 H6A 107.6 . . ?
C5 C6 H6B 107.6 . . ?
P2 C6 H6B 107.6 . . ?
H6A C6 H6B 107.0 . . ?
C5 C4 P1 119.2(5) . . ?
C5 C4 H4A 107.5 . . ?
P1 C4 H4A 107.5 . . ?
C5 C4 H4B 107.5 . . ?
P1 C4 H4B 107.5 . . ?
H4A C4 H4B 107.0 . . ?
C4 C5 C6 126.4(6) . . ?
C4 C5 H5A 105.7 . . ?
C6 C5 H5A 105.7 . . ?
C4 C5 H5B 105.7 . . ?
C6 C5 H5B 105.7 . . ?
H5A C5 H5B 106.2 . . ?
C13 C12 P3 116.0(5) . . ?
C13 C12 H12A 108.3 . . ?
P3 C12 H12A 108.3 . . ?
C13 C12 H12B 108.3 . . ?
P3 C12 H12B 108.3 . . ?
H12A C12 H12B 107.4 . . ?
C14 C13 C12 123.3(5) . . ?
C14 C13 H13A 106.5 . . ?
C12 C13 H13A 106.5 . . ?
C14 C13 H13B 106.5 . . ?
C12 C13 H13B 106.5 . . ?
H13A C13 H13B 106.5 . . ?
C13 C14 P4 118.4(4) . . ?
C13 C14 H14A 107.7 . . ?
P4 C14 H14A 107.7 . . ?
C13 C14 H14B 107.7 . . ?
P4 C14 H14B 107.7 . . ?
H14A C14 H14B 107.1 . . ?
C19 C20 P1 114.9(4) . . ?
C19 C20 H20A 108.6 . . ?
P1 C20 H20A 108.6 . . ?
C19 C20 H20B 108.6 . . ?
P1 C20 H20B 108.6 . . ?
H20A C20 H20B 107.5 . . ?
C19 C18 P4 115.1(4) . . ?
C19 C18 H18A 108.5 . . ?
P4 C18 H18A 108.5 . . ?
C19 C18 H18B 108.5 . . ?
P4 C18 H18B 108.5 . . ?
H18A C18 H18B 107.5 . . ?
C21 C19 C22 59.3(8) . . ?
C21 C19 C18 118.5(8) . . ?
C22 C19 C18 116.2(16) . . ?
C11' C19 C18 119(3) . . ?
C11' C19 C10' 84.8(11) . . ?
C18 C19 C10' 106.1(12) . . ?
C21 C19 C20 113.7(8) . . ?
C22 C19 C20 117.6(15) . . ?
C11' C19 C20 113(3) . . ?
C18 C19 C20 118.3(5) . . ?
C10' C19 C20 108.9(12) . . ?
O3 C23 H23A 109.5 . . ?
O3 C23 H23B 109.5 . . ?
H23A C23 H23B 109.5 . . ?
O3 C23 H23C 109.5 . . ?
H23A C23 H23C 109.5 . . ?
H23B C23 H23C 109.5 . . ?
C16 C15 P3 116.7(6) . . ?
C16 C15 H15A 108.1 . . ?
P3 C15 H15A 108.1 . . ?
C16 C15 H15B 108.1 . . ?
P3 C15 H15B 108.1 . . ?
H15A C15 H15B 107.3 . . ?
C15 C16 C17 119.5(7) . . ?
C15 C16 H16A 107.4 . . ?
C17 C16 H16A 107.4 . . ?
C15 C16 H16B 107.4 . . ?
C17 C16 H16B 107.4 . . ?
H16A C16 H16B 107.0 . . ?
C16 C17 P4 111.8(7) . . ?
C16 C17 H17A 109.3 . . ?
P4 C17 H17A 109.3 . . ?
C16 C17 H17B 109.3 . . ?
P4 C17 H17B 109.3 . . ?
H17A C17 H17B 107.9 . . ?
C16' C15' P3 110.7(10) . . ?
C16' C15' H15C 109.5 . . ?
P3 C15' H15C 109.5 . . ?
C16' C15' H15D 109.5 . . ?
P3 C15' H15D 109.5 . . ?
H15C C15' H15D 108.1 . . ?
C15' C16' C17' 117.1(13) . . ?
C15' C16' H16C 108.0 . . ?
C17' C16' H16C 108.0 . . ?
C15' C16' H16D 108.0 . . ?
C17' C16' H16D 108.0 . . ?
H16C C16' H16D 107.3 . . ?
C16' C17' P4 118.8(11) . . ?
C16' C17' H17C 107.6 . . ?
P4 C17' H17C 107.6 . . ?
C16' C17' H17D 107.6 . . ?
P4 C17' H17D 107.6 . . ?
H17C C17' H17D 107.1 . . ?
C23 O3 Mo1 174.2(5) . . ?

loop_
_geom_bond_atom_site_label_1
_geom_bond_atom_site_label_2
_geom_bond_distance
_geom_bond_site_symmetry_2
_geom_bond_publ_flag
Mo1 O1 1.764(4) . ?
Mo1 O3 1.925(4) . ?
Mo1 P3 2.4227(15) . ?
Mo1 P4 2.4251(15) . ?
Mo1 P2 2.4293(15) . ?
Mo1 P1 2.4433(13) . ?
P2 C3 1.815(7) . ?
P2 C6 1.830(7) . ?
P2 C7 1.840(7) . ?
P3 C12 1.835(7) . ?
P3 C9 1.843(7) . ?
P3 C15' 1.846(12) . ?
P3 C15 1.863(8) . ?
P4 C14 1.834(7) . ?
P4 C17 1.848(8) . ?
P4 C18 1.855(7) . ?
P4 C17' 1.873(11) . ?
P5 F3 1.571(5) . ?
P5 F6 1.574(5) . ?
P5 F2 1.581(5) . ?
P5 F4 1.586(5) . ?
P5 F1 1.589(5) . ?
P5 F5 1.596(5) . ?
P6 F12 1.579(5) . ?
P6 F7 1.580(5) . ?
P6 F8 1.581(5) . ?
P6 F9 1.581(5) . ?
P6 F11 1.586(5) . ?
P6 F10 1.589(5) . ?
P1 C1 1.835(7) . ?
P1 C20 1.841(7) . ?
P1 C4 1.846(7) . ?
C7 C8 1.544(9) . ?
C7 H7A 0.9900 . ?
C7 H7B 0.9900 . ?
C8 C21' 1.522(10) . ?
C8 C11 1.523(9) . ?
C8 C22' 1.526(11) . ?
C8 C9 1.537(10) . ?
C8 C10 1.554(9) . ?
C9 H9A 0.9900 . ?
C9 H9B 0.9900 . ?
C10 O2 1.436(13) . ?
C10 H10A 0.9900 . ?
C10 H10B 0.9900 . ?
C11 O2 1.439(17) . ?
C11 H11A 0.9900 . ?
C11 H11B 0.9900 . ?
C21 C22 1.509(19) . ?
C21 C19 1.525(9) . ?
C21 H21A 0.9900 . ?
C21 H21B 0.9900 . ?
C22 C19 1.528(9) . ?
C22 H22A 0.9900 . ?
C22 H22B 0.9900 . ?
C10' O2' 1.433(15) . ?
C10' C19 1.541(10) . ?
C10' H10C 0.9900 . ?
C10' H10D 0.9900 . ?
C11' O2' 1.436(17) . ?
C11' C19 1.531(11) . ?
C11' H11C 0.9900 . ?
C11' H11D 0.9900 . ?
C21' C22' 1.51(2) . ?
C21' H21C 0.9900 . ?
C21' H21D 0.9900 . ?
C22' H22C 0.9900 . ?
C22' H22D 0.9900 . ?
C1 C2 1.524(11) . ?
C1 H1A 0.9900 . ?
C1 H1B 0.9900 . ?
C3 C2 1.518(11) . ?
C3 H3A 0.9900 . ?
C3 H3B 0.9900 . ?
C2 H2A 0.9900 . ?
C2 H2B 0.9900 . ?
C6 C5 1.530(11) . ?
C6 H6A 0.9900 . ?
C6 H6B 0.9900 . ?
C4 C5 1.456(12) . ?
C4 H4A 0.9900 . ?
C4 H4B 0.9900 . ?
C5 H5A 0.9900 . ?
C5 H5B 0.9900 . ?
C12 C13 1.556(11) . ?
C12 H12A 0.9900 . ?
C12 H12B 0.9900 . ?
C13 C14 1.491(10) . ?
C13 H13A 0.9900 . ?
C13 H13B 0.9900 . ?
C14 H14A 0.9900 . ?
C14 H14B 0.9900 . ?
C20 C19 1.554(10) . ?
C20 H20A 0.9900 . ?
C20 H20B 0.9900 . ?
C18 C19 1.540(10) . ?
C18 H18A 0.9900 . ?
C18 H18B 0.9900 . ?
C23 O3 1.379(8) . ?
C23 H23A 0.9800 . ?
C23 H23B 0.9800 . ?
C23 H23C 0.9800 . ?
C15 C16 1.545(13) . ?
C15 H15A 0.9900 . ?
C15 H15B 0.9900 . ?
C16 C17 1.552(12) . ?
C16 H16A 0.9900 . ?
C16 H16B 0.9900 . ?
C17 H17A 0.9900 . ?
C17 H17B 0.9900 . ?
C15' C16' 1.552(16) . ?
C15' H15C 0.9900 . ?
C15' H15D 0.9900 . ?
C16' C17' 1.554(16) . ?
C16' H16C 0.9900 . ?
C16' H16D 0.9900 . ?
C17' H17C 0.9900 . ?
C17' H17D 0.9900 . ?

loop_
_geom_torsion_atom_site_label_1
_geom_torsion_atom_site_label_2
_geom_torsion_atom_site_label_3
_geom_torsion_atom_site_label_4
_geom_torsion
_geom_torsion_site_symmetry_1
_geom_torsion_site_symmetry_2
_geom_torsion_site_symmetry_3
_geom_torsion_site_symmetry_4
_geom_torsion_publ_flag
C3 P2 C7 C8 -88.4(5) . . . . ?
C6 P2 C7 C8 158.6(5) . . . . ?
Mo1 P2 C7 C8 34.4(6) . . . . ?
P2 C7 C8 C21' 136.6(10) . . . . ?
P2 C7 C8 C11 71.6(13) . . . . ?
P2 C7 C8 C22' 70.4(17) . . . . ?
P2 C7 C8 C9 -73.2(7) . . . . ?
P2 C7 C8 C10 165.2(6) . . . . ?
C21' C8 C9 P3 -139.0(11) . . . . ?
C11 C8 C9 P3 -70.9(12) . . . . ?
C22' C8 C9 P3 -71.4(16) . . . . ?
C7 C8 C9 P3 73.0(7) . . . . ?
C10 C8 C9 P3 -162.4(6) . . . . ?
C12 P3 C9 C8 92.7(6) . . . . ?
C15' P3 C9 C8 -164.4(8) . . . . ?
C15 P3 C9 C8 -151.3(6) . . . . ?
Mo1 P3 C9 C8 -33.6(6) . . . . ?
C11 C8 C10 O2 -3(2) . . . . ?
C9 C8 C10 O2 113.3(9) . . . . ?
C7 C8 C10 O2 -117.2(9) . . . . ?
C9 C8 C11 O2 -101(2) . . . . ?
C7 C8 C11 O2 114(2) . . . . ?
C10 C8 C11 O2 3(2) . . . . ?
C8 C10 O2 C11 3(2) . . . . ?
C8 C11 O2 C10 -3(3) . . . . ?
C19 C10' O2' C11' 7(4) . . . . ?
C19 C11' O2' C10' -7(4) . . . . ?
C9 C8 C21' C22' 102(4) . . . . ?
C7 C8 C21' C22' -108(3) . . . . ?
C9 C8 C22' C21' -112.2(19) . . . . ?
C7 C8 C22' C21' 102.6(18) . . . . ?
C20 P1 C1 C2 172.3(5) . . . . ?
C4 P1 C1 C2 57.1(6) . . . . ?
Mo1 P1 C1 C2 -63.1(6) . . . . ?
C6 P2 C3 C2 -54.3(6) . . . . ?
C7 P2 C3 C2 -167.9(5) . . . . ?
Mo1 P2 C3 C2 66.8(6) . . . . ?
P2 C3 C2 C1 -56.6(9) . . . . ?
P1 C1 C2 C3 54.9(9) . . . . ?
C3 P2 C6 C5 96.6(7) . . . . ?
C7 P2 C6 C5 -149.3(6) . . . . ?
Mo1 P2 C6 C5 -23.5(7) . . . . ?
C1 P1 C4 C5 -97.3(7) . . . . ?
C20 P1 C4 C5 149.7(7) . . . . ?
Mo1 P1 C4 C5 22.0(8) . . . . ?
P1 C4 C5 C6 41.4(12) . . . . ?
P2 C6 C5 C4 -41.0(12) . . . . ?
C9 P3 C12 C13 171.7(5) . . . . ?
C15' P3 C12 C13 64.5(8) . . . . ?
C15 P3 C12 C13 56.8(7) . . . . ?
Mo1 P3 C12 C13 -61.4(6) . . . . ?
P3 C12 C13 C14 49.0(10) . . . . ?
C12 C13 C14 P4 -49.6(11) . . . . ?
C17 P4 C14 C13 -59.9(8) . . . . ?
C18 P4 C14 C13 -173.3(6) . . . . ?
C17' P4 C14 C13 -55.4(9) . . . . ?
Mo1 P4 C14 C13 61.5(7) . . . . ?
C1 P1 C20 C19 152.7(5) . . . . ?
C4 P1 C20 C19 -95.7(6) . . . . ?
Mo1 P1 C20 C19 30.5(6) . . . . ?
C14 P4 C18 C19 -155.1(5) . . . . ?
C17 P4 C18 C19 88.1(6) . . . . ?
C17' P4 C18 C19 99.7(8) . . . . ?
Mo1 P4 C18 C19 -31.0(6) . . . . ?
C22 C21 C19 C18 105.1(18) . . . . ?
C22 C21 C19 C20 -109.2(18) . . . . ?
C21 C22 C19 C18 -109.0(12) . . . . ?
C21 C22 C19 C20 102.5(11) . . . . ?
O2' C11' C19 C18 -99(3) . . . . ?
O2' C11' C19 C10' 6(4) . . . . ?
O2' C11' C19 C20 115(3) . . . . ?
P4 C18 C19 C21 -135.8(8) . . . . ?
P4 C18 C19 C22 -68.3(9) . . . . ?
P4 C18 C19 C11' -64.3(13) . . . . ?
P4 C18 C19 C10' -157.4(9) . . . . ?
P4 C18 C19 C20 80.1(7) . . . . ?
O2' C10' C19 C11' -6(4) . . . . ?
O2' C10' C19 C18 112.8(16) . . . . ?
O2' C10' C19 C20 -118.9(15) . . . . ?
P1 C20 C19 C21 134.5(7) . . . . ?
P1 C20 C19 C22 68.1(11) . . . . ?
P1 C20 C19 C11' 66.7(18) . . . . ?
P1 C20 C19 C18 -79.7(7) . . . . ?
P1 C20 C19 C10' 159.1(9) . . . . ?
C12 P3 C15 C16 -54.7(8) . . . . ?
C9 P3 C15 C16 -170.2(6) . . . . ?
Mo1 P3 C15 C16 67.5(7) . . . . ?
P3 C15 C16 C17 -60.1(11) . . . . ?
C15 C16 C17 P4 60.1(10) . . . . ?
C14 P4 C17 C16 52.3(7) . . . . ?
C18 P4 C17 C16 165.9(6) . . . . ?
Mo1 P4 C17 C16 -71.3(7) . . . . ?
C12 P3 C15' C16' -110.4(12) . . . . ?
C9 P3 C15' C16' 139.3(11) . . . . ?
Mo1 P3 C15' C16' 11.4(15) . . . . ?
P3 C15' C16' C17' 60.2(17) . . . . ?
C15' C16' C17' P4 -63.6(18) . . . . ?
C14 P4 C17' C16' 108.3(13) . . . . ?
C18 P4 C17' C16' -141.1(11) . . . . ?
Mo1 P4 C17' C16' -9.2(15) . . . . ?
